data_1572389
loop_
_publ_author_name
'Khatua, Snehadrinarayan'
'Patra, Sumit Kumar'
'Rabha, Monosh'
'Lyngdoh Lyngkhoi, Deikrisha'
'Gogoi, Jogat'
'Sen, Bhaskar'

_publ_section_title
;
 A dual state emission luminogen based on the 1,3,3-trimethylindoline and
 chroman-2,4-dione conjugate for highly selective dual channel detection
 of cyanide ions
;
_journal_name_full 'Sensors &amp; Diagnostics'
_journal_paper_doi 10.1039/D4SD00155A
_journal_year 2024
_chemical_formula_sum 'C22 H19 N O3'
_chemical_formula_weight 345.38
_space_group_crystal_system monoclinic
_space_group_IT_number 12
_space_group_name_Hall '-C 2y'
_space_group_name_H-M_alt 'C 1 2/m 1'
_atom_sites_solution_hydrogens geom
_audit_creation_method SHELXL-2018/3
_audit_update_record
;
2024-07-26 deposited with the CCDC.	2024-08-22 downloaded from the CCDC.
;
_cell_angle_alpha 90
_cell_angle_beta 104.891(18)
_cell_angle_gamma 90
_cell_formula_units_Z 4
_cell_length_a 15.848(10)
_cell_length_b 6.963(4)
_cell_length_c 17.373(11)
_cell_measurement_reflns_used 1732
_cell_measurement_temperature 302(2)
_cell_measurement_theta_max 18.224
_cell_measurement_theta_min 2.132
_cell_volume 1853(2)
_computing_cell_refinement 'Bruker SAINT'
_computing_data_collection 'Bruker APEX2'
_computing_data_reduction 'Bruker SAINT'
_computing_molecular_graphics 'Ortep for Windows (Farrugia, 2012)'
_computing_publication_material 'WinGX publication routines (Farrugia, 2012)'
_computing_structure_refinement 'SHELXL-2018/3 (Sheldrick, 2018)'
_computing_structure_solution 'SHELXT 2018/2 (Sheldrick, 2018)'
_diffrn_ambient_temperature 302(2)
_diffrn_measured_fraction_theta_full 0.989
_diffrn_measured_fraction_theta_max 0.989
_diffrn_measurement_device_type 'Bruker D8'
_diffrn_measurement_method '\f and \w scans'
_diffrn_radiation_type MoK\a
_diffrn_radiation_wavelength 0.71073
_diffrn_reflns_av_R_equivalents 0.0740
_diffrn_reflns_av_unetI/netI 0.0712
_diffrn_reflns_Laue_measured_fraction_full 0.989
_diffrn_reflns_Laue_measured_fraction_max 0.989
_diffrn_reflns_limit_h_max 14
_diffrn_reflns_limit_h_min -13
_diffrn_reflns_limit_k_max 5
_diffrn_reflns_limit_k_min -6
_diffrn_reflns_limit_l_max 15
_diffrn_reflns_limit_l_min -15
_diffrn_reflns_number 2371
_diffrn_reflns_point_group_measured_fraction_full 0.989
_diffrn_reflns_point_group_measured_fraction_max 0.989
_diffrn_reflns_theta_full 18.640
_diffrn_reflns_theta_max 18.640
_diffrn_reflns_theta_min 2.426
_exptl_absorpt_coefficient_mu 0.082
_exptl_absorpt_correction_T_max 0.985
_exptl_absorpt_correction_T_min 0.943
_exptl_absorpt_correction_type multi-scan
_exptl_absorpt_process_details SADABS
_exptl_crystal_colour Orange
_exptl_crystal_density_diffrn 1.238
_exptl_crystal_description Plate
_exptl_crystal_F_000 728
_exptl_crystal_preparation Luminescent
_exptl_crystal_size_max 0.610
_exptl_crystal_size_mid 0.350
_exptl_crystal_size_min 0.120
_platon_squeeze_details
;
Highly disordered water molecule was found 
during refinement. The located positions did not show good
convergence during refinement. Therefore
squeeze routine of PLATON was used to remove the scattering
contribution from the solvent molecule. Squeeze results are 
appended to the cif. A total of 20 electrons are removed
from the unit cell (Z = 4)which may correspond to one-fourth
water molecule in the asymmetric unit.
The atom removed through squeeze are not 
shown in the unit cell contents.
;
_refine_diff_density_max 0.541
_refine_diff_density_min -0.498
_refine_diff_density_rms 0.186
_refine_ls_extinction_coef 0.074(16)
_refine_ls_extinction_expression Fc^*^=kFc[1+0.001xFc^2^\l^3^/sin(2\q)]^-1/4^
_refine_ls_extinction_method 'SHELXL-2018/3 (Sheldrick 2018)'
_refine_ls_goodness_of_fit_ref 1.116
_refine_ls_hydrogen_treatment constr
_refine_ls_matrix_type full
_refine_ls_number_parameters 157
_refine_ls_number_reflns 780
_refine_ls_number_restraints 0
_refine_ls_restrained_S_all 1.116
_refine_ls_R_factor_all 0.1495
_refine_ls_R_factor_gt 0.0983
_refine_ls_shift/su_max 0.000
_refine_ls_shift/su_mean 0.000
_refine_ls_structure_factor_coef Fsqd
_refine_ls_weighting_details 'w=1/[\s^2^(Fo^2^)+(0.2000P)^2^] where P=(Fo^2^+2Fc^2^)/3'
_refine_ls_weighting_scheme calc
_refine_ls_wR_factor_gt 0.2183
_refine_ls_wR_factor_ref 0.2881
_reflns_Friedel_coverage 0.000
_reflns_number_gt 503
_reflns_number_total 780
_reflns_threshold_expression 'I > 2\s(I)'
_cod_data_source_file d4sd00155a2.cif
_cod_data_source_block shelx_CCDC1
_cod_depositor_comments
;
The following automatic conversions were performed:

data item '_exptl_absorpt_correction_type' value 'MULTI-SCAN' was
changed to 'multi-scan' in accordance with the
/home/data/users/saulius/crontab/automatic-downloads/rss-feeds/RSC/lib/dictionaries/cif_core.dic
dictionary named 'cif_core.dic' version 2.4.2 last updated on
2011-04-26.

Automatic conversion script
Id: cif_fix_values 8170 2020-07-09 18:12:32Z antanas 
;
_cod_original_sg_symbol_H-M 'C 2/m'
_cod_database_code 1572389
_shelx_shelxl_version_number 2018/3
_shelx_space_group_comment
;
The symmetry employed for this shelxl refinement is uniquely defined
by the following loop, which should always be used as a source of
symmetry information in preference to the above space-group names.
They are only intended as comments.
;
_shelx_estimated_absorpt_t_min 0.951
_shelx_estimated_absorpt_t_max 0.990
_platon_squeeze_void_probe_radius 1.20

loop_
_space_group_symop_operation_xyz
'x, y, z'
'-x, y, -z'
'x+1/2, y+1/2, z'
'-x+1/2, y+1/2, -z'
'-x, -y, -z'
'x, -y, z'
'-x+1/2, -y+1/2, -z'
'x+1/2, -y+1/2, z'

loop_
_atom_site_label
_atom_site_type_symbol
_atom_site_fract_x
_atom_site_fract_y
_atom_site_fract_z
_atom_site_U_iso_or_equiv
_atom_site_adp_type
_atom_site_occupancy
_atom_site_site_symmetry_order
_atom_site_calc_flag
_atom_site_refinement_flags_posn
_atom_site_refinement_flags_adp
_atom_site_refinement_flags_occupancy
_atom_site_disorder_assembly
_atom_site_disorder_group
O1 O 0.7175(5) 0.500000 0.7902(5) 0.066(3) Uani 1 2 d S T P . .
O2 O 0.6535(5) 0.500000 0.8874(6) 0.076(3) Uani 1 2 d S T P . .
N1 N 0.2445(7) 0.500000 0.7421(5) 0.055(3) Uani 1 2 d S T P . .
O3 O 0.4826(6) 0.500000 0.6207(5) 0.100(4) Uani 1 2 d S T P . .
C11 C 0.3958(8) 0.500000 0.7486(6) 0.054(3) Uani 1 2 d S T P . .
H11 H 0.381461 0.500000 0.693182 0.065 Uiso 1 2 calc R U P . .
C12 C 0.3273(9) 0.500000 0.7851(7) 0.051(3) Uani 1 2 d S T P . .
C13 C 0.3309(7) 0.500000 0.8725(6) 0.052(3) Uani 1 2 d S T P . .
C9 C 0.6406(9) 0.500000 0.8155(8) 0.054(3) Uani 1 2 d S T P . .
C14 C 0.2343(7) 0.500000 0.8707(8) 0.047(3) Uani 1 2 d S T P . .
C21 C 0.3745(5) 0.6845(10) 0.9172(4) 0.068(3) Uani 1 1 d . . . . .
H21A H 0.435374 0.686308 0.918183 0.101 Uiso 1 1 calc R U . . .
H21B H 0.368464 0.683562 0.970777 0.101 Uiso 1 1 calc R U . . .
H21C H 0.346515 0.796553 0.890021 0.101 Uiso 1 1 calc R U . . .
C16 C 0.1000(9) 0.500000 0.9098(8) 0.066(4) Uani 1 2 d S T P . .
H16 H 0.069937 0.500000 0.949275 0.079 Uiso 1 2 calc R U P . .
C10 C 0.4856(8) 0.500000 0.7891(6) 0.055(3) Uani 1 2 d S T P . .
H10 H 0.497789 0.500000 0.844417 0.066 Uiso 1 2 calc R U P . .
C6 C 0.6362(8) 0.500000 0.6505(9) 0.057(3) Uani 1 2 d S T P . .
C19 C 0.1868(8) 0.500000 0.7928(8) 0.054(3) Uani 1 2 d S T P . .
C1 C 0.7138(10) 0.500000 0.7087(8) 0.056(3) Uani 1 2 d S T P . .
C8 C 0.5576(7) 0.500000 0.7582(7) 0.051(3) Uani 1 2 d S T P . .
C7 C 0.5523(8) 0.500000 0.6758(9) 0.063(4) Uani 1 2 d S T P . .
C20 C 0.2157(7) 0.500000 0.6544(6) 0.067(4) Uani 1 2 d S T P . .
H20A H 0.256450 0.428055 0.633371 0.101 Uiso 0.5 1 calc R U P . .
H20B H 0.213032 0.629727 0.635194 0.101 Uiso 0.5 1 calc R U P . .
H20C H 0.158972 0.442217 0.637464 0.101 Uiso 0.5 1 calc R U P . .
C17 C 0.0550(7) 0.500000 0.8301(9) 0.064(4) Uani 1 2 d S T P . .
H17 H -0.005731 0.500000 0.816828 0.077 Uiso 1 2 calc R U P . .
C15 C 0.1934(8) 0.500000 0.9307(7) 0.056(3) Uani 1 2 d S T P . .
H15 H 0.225266 0.500000 0.983691 0.067 Uiso 1 2 calc R U P . .
C5 C 0.6394(8) 0.500000 0.5727(9) 0.072(4) Uani 1 2 d S T P . .
H5 H 0.587599 0.500000 0.532678 0.087 Uiso 1 2 calc R U P . .
C2 C 0.7917(9) 0.500000 0.6886(11) 0.077(4) Uani 1 2 d S T P . .
H2 H 0.843630 0.500000 0.728578 0.093 Uiso 1 2 calc R U P . .
C18 C 0.0973(9) 0.500000 0.7695(7) 0.066(4) Uani 1 2 d S T P . .
H18 H 0.066696 0.500000 0.716107 0.079 Uiso 1 2 calc R U P . .
C4 C 0.7176(12) 0.500000 0.5525(9) 0.089(4) Uani 1 2 d S T P . .
H4 H 0.718873 0.500000 0.499330 0.106 Uiso 1 2 calc R U P . .
C3 C 0.7943(10) 0.500000 0.6122(12) 0.088(5) Uani 1 2 d S T P . .
H3 H 0.847712 0.500000 0.599255 0.105 Uiso 1 2 calc R U P . .

loop_
_atom_site_aniso_label
_atom_site_aniso_U_11
_atom_site_aniso_U_22
_atom_site_aniso_U_33
_atom_site_aniso_U_23
_atom_site_aniso_U_13
_atom_site_aniso_U_12
O1 0.049(6) 0.083(6) 0.062(7) 0.000 0.009(5) 0.000
O2 0.070(6) 0.098(7) 0.054(6) 0.000 0.008(5) 0.000
N1 0.042(7) 0.069(7) 0.051(8) 0.000 0.006(7) 0.000
O3 0.053(6) 0.191(10) 0.053(6) 0.000 0.006(5) 0.000
C11 0.045(9) 0.074(9) 0.038(7) 0.000 0.001(8) 0.000
C12 0.054(10) 0.057(8) 0.046(9) 0.000 0.018(9) 0.000
C13 0.036(8) 0.069(9) 0.053(9) 0.000 0.014(6) 0.000
C9 0.073(11) 0.058(7) 0.030(10) 0.000 0.009(10) 0.000
C14 0.057(8) 0.049(7) 0.035(8) 0.000 0.007(8) 0.000
C21 0.059(6) 0.074(6) 0.067(6) -0.009(5) 0.011(4) -0.012(5)
C16 0.062(10) 0.069(8) 0.069(11) 0.000 0.020(8) 0.000
C10 0.065(10) 0.056(8) 0.046(8) 0.000 0.018(8) 0.000
C6 0.058(10) 0.070(8) 0.042(10) 0.000 0.010(9) 0.000
C19 0.041(9) 0.061(8) 0.063(11) 0.000 0.016(9) 0.000
C1 0.068(11) 0.058(8) 0.045(10) 0.000 0.020(10) 0.000
C8 0.044(10) 0.077(9) 0.028(10) 0.000 0.001(8) 0.000
C7 0.047(10) 0.075(9) 0.063(11) 0.000 0.009(9) 0.000
C20 0.056(8) 0.087(9) 0.049(9) 0.000 -0.004(6) 0.000
C17 0.042(7) 0.071(8) 0.079(11) 0.000 0.016(9) 0.000
C15 0.059(10) 0.064(8) 0.043(8) 0.000 0.011(7) 0.000
C5 0.064(11) 0.098(10) 0.057(12) 0.000 0.019(8) 0.000
C2 0.048(11) 0.083(9) 0.101(14) 0.000 0.021(9) 0.000
C18 0.070(11) 0.065(8) 0.059(9) 0.000 0.012(8) 0.000
C4 0.096(12) 0.108(11) 0.070(11) 0.000 0.036(12) 0.000
C3 0.074(12) 0.123(12) 0.082(12) 0.000 0.048(11) 0.000

loop_
_atom_type_symbol
_atom_type_description
_atom_type_scat_dispersion_real
_atom_type_scat_dispersion_imag
_atom_type_scat_source
C C 0.0033 0.0016 'International Tables Vol C Tables 4.2.6.8 and 6.1.1.4'
H H 0.0000 0.0000 'International Tables Vol C Tables 4.2.6.8 and 6.1.1.4'
N N 0.0061 0.0033 'International Tables Vol C Tables 4.2.6.8 and 6.1.1.4'
O O 0.0106 0.0060 'International Tables Vol C Tables 4.2.6.8 and 6.1.1.4'

loop_
_geom_angle_atom_site_label_1
_geom_angle_atom_site_label_2
_geom_angle_atom_site_label_3
_geom_angle
_geom_angle_site_symmetry_1
_geom_angle_site_symmetry_3
_geom_angle_publ_flag
C9 O1 C1 120.3(9) . . ?
C12 N1 C19 110.5(9) . . ?
C12 N1 C20 125.3(9) . . ?
C19 N1 C20 124.2(10) . . ?
C12 C11 C10 125.1(11) . . ?
N1 C12 C11 121.0(10) . . ?
N1 C12 C13 110.0(10) . . ?
C11 C12 C13 129.0(12) . . ?
C12 C13 C14 101.6(9) . . ?
C12 C13 C21 113.4(6) . . ?
C14 C13 C21 108.9(6) . . ?
C12 C13 C21 113.4(6) . 6_565 ?
C14 C13 C21 108.9(6) . 6_565 ?
C21 C13 C21 110.1(8) . 6_565 ?
O2 C9 O1 113.2(11) . . ?
O2 C9 C8 126.7(12) . . ?
O1 C9 C8 120.1(10) . . ?
C15 C14 C19 120.5(11) . . ?
C15 C14 C13 131.2(11) . . ?
C19 C14 C13 108.4(10) . . ?
C17 C16 C15 119.1(11) . . ?
C8 C10 C11 129.2(11) . . ?
C5 C6 C1 118.2(12) . . ?
C5 C6 C7 123.4(13) . . ?
C1 C6 C7 118.3(13) . . ?
C14 C19 C18 123.7(11) . . ?
C14 C19 N1 109.5(11) . . ?
C18 C19 N1 126.8(13) . . ?
C2 C1 C6 120.6(11) . . ?
C2 C1 O1 116.8(14) . . ?
C6 C1 O1 122.6(12) . . ?
C10 C8 C7 123.7(10) . . ?
C10 C8 C9 115.7(11) . . ?
C7 C8 C9 120.6(12) . . ?
O3 C7 C8 125.5(11) . . ?
O3 C7 C6 116.4(12) . . ?
C8 C7 C6 118.1(12) . . ?
C16 C17 C18 122.3(11) . . ?
C14 C15 C16 118.2(10) . . ?
C6 C5 C4 121.3(12) . . ?
C3 C2 C1 120.8(12) . . ?
C19 C18 C17 116.2(11) . . ?
C5 C4 C3 119.2(12) . . ?
C2 C3 C4 120.0(12) . . ?

loop_
_geom_bond_atom_site_label_1
_geom_bond_atom_site_label_2
_geom_bond_distance
_geom_bond_site_symmetry_2
_geom_bond_publ_flag
O1 C9 1.398(12) . ?
O1 C1 1.402(12) . ?
O2 C9 1.213(12) . ?
N1 C12 1.332(13) . ?
N1 C19 1.423(13) . ?
N1 C20 1.475(12) . ?
O3 C7 1.263(13) . ?
C11 C12 1.391(14) . ?
C11 C10 1.417(15) . ?
C12 C13 1.505(14) . ?
C13 C14 1.522(14) . ?
C13 C21 1.567(9) . ?
C13 C21 1.567(9) 6_565 ?
C9 C8 1.431(15) . ?
C14 C15 1.361(14) . ?
C14 C19 1.370(13) . ?
C16 C17 1.385(14) . ?
C16 C15 1.430(14) . ?
C10 C8 1.380(14) . ?
C6 C5 1.364(15) . ?
C6 C1 1.377(14) . ?
C6 C7 1.503(15) . ?
C19 C18 1.372(14) . ?
C1 C2 1.367(15) . ?
C8 C7 1.412(15) . ?
C17 C18 1.386(14) . ?
C5 C4 1.372(16) . ?
C2 C3 1.340(16) . ?
C4 C3 1.379(17) . ?

loop_
_platon_squeeze_void_nr
_platon_squeeze_void_average_x
_platon_squeeze_void_average_y
_platon_squeeze_void_average_z
_platon_squeeze_void_volume
_platon_squeeze_void_count_electrons
_platon_squeeze_void_content
1 0.500 0.000 0.500 66 20 ' '
2 0.000 0.500 0.500 66 20 ' '
